data_2214300
loop_
_publ_author_name
'Zhao, Chong-Chao'
'Jiang, Yun-Bo'
'Cui, Ai-Li'
'Kou, Hui-Zhong'

_publ_section_title
Di-\m-acetato-\k^4^<i>O</i>:<i>O</i>-bis{2-[(2-aminoethyl)iminomethyl]phenolato-\k^3^<i>N</i>,<i>N</i>',<i>O</i>}copper(II)
_journal_coeditor_code LH2403
_journal_issue 7
_journal_name_full 'Acta Crystallographica Section E'
_journal_page_first m1824
_journal_page_last m1825
_journal_paper_doi 10.1107/S1600536807026967
_journal_volume 63
_journal_year 2007
_chemical_formula_iupac '[Cu2 (C9 H11 N2 O)2 (C2 H3 O2)2]'
_chemical_formula_moiety 'C22 H28 Cu2 N4 O6 '
_chemical_formula_sum 'C22 H28 Cu2 N4 O6'
_chemical_formula_weight 571.56
_chemical_name_systematic
;
Di-\m-acetato-\k^4^<it>O</it>:<it>O</it>-bis{2-[(2-\
aminoethyl)iminomethyl]phenolato-\
\k^3^<it>N</it>,<it>N</it>',<it>O</it>}copper(II)
;
_space_group_IT_number 14
_symmetry_cell_setting monoclinic
_symmetry_space_group_name_Hall '-P 2ybc'
_symmetry_space_group_name_H-M 'P 1 21/c 1'
_atom_sites_solution_hydrogens geom
_atom_sites_solution_primary direct
_atom_sites_solution_secondary difmap
_audit_creation_method SHELXL-97
_cell_angle_alpha 90.00
_cell_angle_beta 106.68(3)
_cell_angle_gamma 90.00
_cell_formula_units_Z 2
_cell_length_a 11.099(2)
_cell_length_b 14.745(3)
_cell_length_c 7.4660(15)
_cell_measurement_reflns_used 2675
_cell_measurement_temperature 293
_cell_measurement_theta_max 27.46
_cell_measurement_theta_min 3.17
_cell_volume 1170.4(4)
_computing_cell_refinement Crystalstructure
_computing_data_collection 'Crystalstructure (Rigaku/MSC, 2004)'
_computing_data_reduction Crystalstructure
_computing_molecular_graphics 'SHEXLTL (Sheldrick, 1998)'
_computing_publication_material SHELXTL
_computing_structure_refinement 'SHELXL97 (Sheldrick, 1997)'
_computing_structure_solution 'SHELXS97 (Sheldrick, 1997)'
_diffrn_ambient_temperature 293
_diffrn_detector_area_resol_mean '100x100 microns'
_diffrn_measured_fraction_theta_full 0.996
_diffrn_measured_fraction_theta_max 0.996
_diffrn_measurement_device_type 'Rigaku R-AXIS RAPID IP'
_diffrn_measurement_method \w
_diffrn_radiation_monochromator graphite
_diffrn_radiation_source 'fine-focus sealed tube'
_diffrn_radiation_type MoK\a
_diffrn_radiation_wavelength 0.71073
_diffrn_reflns_av_R_equivalents 0.0650
_diffrn_reflns_av_sigmaI/netI 0.0619
_diffrn_reflns_limit_h_max 14
_diffrn_reflns_limit_h_min -14
_diffrn_reflns_limit_k_max 19
_diffrn_reflns_limit_k_min -19
_diffrn_reflns_limit_l_max 9
_diffrn_reflns_limit_l_min -8
_diffrn_reflns_number 10843
_diffrn_reflns_theta_full 27.46
_diffrn_reflns_theta_max 27.46
_diffrn_reflns_theta_min 3.17
_diffrn_standards_decay_% 0
_exptl_absorpt_coefficient_mu 1.863
_exptl_absorpt_correction_T_max 0.795
_exptl_absorpt_correction_T_min 0.652
_exptl_absorpt_correction_type multi-scan
_exptl_absorpt_process_details '(ABSCOR; Higashi, 1995)'
_exptl_crystal_colour blue
_exptl_crystal_density_diffrn 1.622
_exptl_crystal_density_method 'not measured'
_exptl_crystal_description rhomb
_exptl_crystal_F_000 588
_exptl_crystal_size_max 0.28
_exptl_crystal_size_mid 0.20
_exptl_crystal_size_min 0.12
_refine_diff_density_max 0.391
_refine_diff_density_min -0.404
_refine_ls_extinction_method none
_refine_ls_goodness_of_fit_ref 1.068
_refine_ls_hydrogen_treatment constr
_refine_ls_matrix_type full
_refine_ls_number_parameters 154
_refine_ls_number_reflns 2675
_refine_ls_number_restraints 0
_refine_ls_restrained_S_all 1.068
_refine_ls_R_factor_all 0.0498
_refine_ls_R_factor_gt 0.0389
_refine_ls_shift/su_max 0.007
_refine_ls_shift/su_mean 0.001
_refine_ls_structure_factor_coef Fsqd
_refine_ls_weighting_details 'calc w=1/[\s^2^(Fo^2^)+(0.0100P)^2^+1.0000P] where P=(Fo^2^+2Fc^2^)/3'
_refine_ls_weighting_scheme calc
_refine_ls_wR_factor_gt 0.0822
_refine_ls_wR_factor_ref 0.0880
_reflns_number_gt 2159
_reflns_number_total 2675
_reflns_threshold_expression I>2\s(I)
_cod_data_source_file lh2403.cif
_cod_data_source_block I
_cod_depositor_comments
;
The following automatic conversions were performed:
'_symmetry_cell_setting' value 'Monoclinic' changed to 'monoclinic'
according to '/home/saulius/struct/CIF-dictionaries/cif_core.dic'
dictionary named 'cif_core.dic' version 2.4.1 from 2010-06-29.

Automatic conversion script
Id: cif_fix_enum 1527 2010-12-29 10:47:43Z saulius 

The following automatic conversions were performed:

'_symmetry_cell_setting' value 'Monoclinic' changed to 'monoclinic'
according to /home/saulius/struct/CIF-dictionaries/cif_core.dic
dictionary named 'cif_core.dic' version 2.4.1 from 2010-06-29.

Automatic conversion script
Id: cif_fix_values 1715 2011-07-08 13:25:40Z adriana 
;
_cod_original_sg_symbol_H-M 'P 21/c'
_cod_database_code 2214300
_cod_database_fobs_code 2214300

loop_
_symmetry_equiv_pos_as_xyz
'x, y, z'
'-x, y+1/2, -z+1/2'
'-x, -y, -z'
'x, -y-1/2, z-1/2'

loop_
_atom_site_type_symbol
_atom_site_label
_atom_site_fract_x
_atom_site_fract_y
_atom_site_fract_z
_atom_site_U_iso_or_equiv
_atom_site_adp_type
_atom_site_calc_flag
_atom_site_refinement_flags
_atom_site_occupancy
Cu Cu1 0.42654(3) 1.09572(2) -0.06380(4) 0.03275(12) Uani d . 1
O O1 0.31409(19) 1.07381(13) 0.0841(3) 0.0416(5) Uani d . 1
O O2 0.57032(18) 1.06438(13) 0.1520(3) 0.0380(4) Uani d . 1
N N1 0.2959(2) 1.14930(14) -0.2682(3) 0.0363(5) Uani d . 1
N N2 0.5350(2) 1.10879(15) -0.2366(3) 0.0383(5) Uani d . 1
H H2B 0.5828 1.1590 -0.2081 0.046 Uiso calc R 1
H H2C 0.5860 1.0604 -0.2263 0.046 Uiso calc R 1
C C1 0.1953(3) 1.09581(18) 0.0429(4) 0.0373(6) Uani d . 1
C C7 0.1813(3) 1.16371(18) -0.2704(4) 0.0392(7) Uani d . 1
H H7A 0.1292 1.1917 -0.3762 0.047 Uiso calc R 1
C C6 0.1268(3) 1.14059(18) -0.1248(4) 0.0388(6) Uani d . 1
C C8 0.3441(3) 1.17848(19) -0.4217(4) 0.0439(7) Uani d . 1
H H8A 0.3751 1.2402 -0.4010 0.053 Uiso calc R 1
H H8B 0.2777 1.1764 -0.5390 0.053 Uiso calc R 1
C C3 0.0044(3) 1.0980(2) 0.1428(5) 0.0578(9) Uani d . 1
H H3A -0.0363 1.0827 0.2314 0.069 Uiso calc R 1
C C5 -0.0006(3) 1.1638(2) -0.1492(5) 0.0509(8) Uani d . 1
H H5A -0.0447 1.1935 -0.2581 0.061 Uiso calc R 1
C C2 0.1283(3) 1.0751(2) 0.1724(5) 0.0492(8) Uani d . 1
H H2A 0.1697 1.0448 0.2820 0.059 Uiso calc R 1
C C4 -0.0610(3) 1.1440(3) -0.0189(6) 0.0620(10) Uani d . 1
H H4A -0.1445 1.1608 -0.0375 0.074 Uiso calc R 1
C C9 0.4492(3) 1.1152(2) -0.4288(4) 0.0444(7) Uani d . 1
H H9A 0.4159 1.0559 -0.4727 0.053 Uiso calc R 1
H H9B 0.4938 1.1387 -0.5132 0.053 Uiso calc R 1
O O3 0.6197(3) 1.20989(15) 0.1595(3) 0.0636(7) Uani d . 1
C C10 0.6400(3) 1.13237(19) 0.2222(4) 0.0364(6) Uani d . 1
C C11 0.7492(3) 1.1133(3) 0.3916(5) 0.0594(9) Uani d . 1
H H11A 0.7948 1.1684 0.4325 0.089 Uiso calc R 1
H H11B 0.8039 1.0696 0.3601 0.089 Uiso calc R 1
H H11C 0.7185 1.0898 0.4901 0.089 Uiso calc R 1

loop_
_atom_site_aniso_label
_atom_site_aniso_U_11
_atom_site_aniso_U_22
_atom_site_aniso_U_33
_atom_site_aniso_U_12
_atom_site_aniso_U_13
_atom_site_aniso_U_23
Cu1 0.0409(2) 0.02722(18) 0.02902(19) 0.00513(14) 0.00822(13) 0.00394(12)
O1 0.0430(12) 0.0456(12) 0.0369(11) 0.0091(9) 0.0123(9) 0.0104(8)
O2 0.0418(11) 0.0312(10) 0.0364(10) 0.0011(9) 0.0040(8) 0.0037(8)
N1 0.0495(15) 0.0265(11) 0.0302(12) 0.0032(10) 0.0071(10) 0.0011(8)
N2 0.0458(14) 0.0304(12) 0.0388(13) 0.0013(10) 0.0122(10) 0.0022(9)
C1 0.0442(16) 0.0276(13) 0.0391(15) -0.0010(12) 0.0104(12) -0.0035(10)
C7 0.0451(17) 0.0274(14) 0.0354(15) 0.0030(12) -0.0038(12) -0.0002(10)
C6 0.0402(16) 0.0273(14) 0.0455(16) 0.0009(12) 0.0069(12) -0.0044(11)
C8 0.064(2) 0.0328(15) 0.0321(15) 0.0041(14) 0.0101(13) 0.0082(11)
C3 0.054(2) 0.055(2) 0.075(3) -0.0083(17) 0.0350(19) -0.0121(17)
C5 0.0393(17) 0.0391(17) 0.067(2) -0.0020(14) 0.0038(15) -0.0044(14)
C2 0.055(2) 0.0421(17) 0.0540(19) -0.0056(15) 0.0211(15) -0.0042(14)
C4 0.0373(18) 0.051(2) 0.097(3) -0.0039(16) 0.0182(19) -0.0133(19)
C9 0.064(2) 0.0398(16) 0.0321(15) 0.0013(15) 0.0176(14) 0.0010(11)
O3 0.0890(19) 0.0327(12) 0.0596(15) 0.0009(12) 0.0063(13) -0.0027(10)
C10 0.0409(16) 0.0351(15) 0.0350(14) 0.0035(13) 0.0137(12) -0.0014(11)
C11 0.0465(19) 0.071(2) 0.054(2) -0.0057(17) 0.0034(15) 0.0008(16)

loop_
_atom_type_symbol
_atom_type_description
_atom_type_scat_dispersion_real
_atom_type_scat_dispersion_imag
_atom_type_scat_source
C C 0.0033 0.0016 'International Tables Vol C Tables 4.2.6.8 and 6.1.1.4'
H H 0.0000 0.0000 'International Tables Vol C Tables 4.2.6.8 and 6.1.1.4'
N N 0.0061 0.0033 'International Tables Vol C Tables 4.2.6.8 and 6.1.1.4'
O O 0.0106 0.0060 'International Tables Vol C Tables 4.2.6.8 and 6.1.1.4'
Cu Cu 0.3201 1.2651 'International Tables Vol C Tables 4.2.6.8 and 6.1.1.4'

loop_
_geom_angle_atom_site_label_1
_geom_angle_atom_site_label_2
_geom_angle_atom_site_label_3
_geom_angle_site_symmetry_1
_geom_angle_site_symmetry_3
_geom_angle
_geom_angle_publ_flag
O1 Cu1 N1 . . 93.33(9) yes
O1 Cu1 O2 . . 89.89(8) yes
N1 Cu1 O2 . . 169.50(8) yes
O1 Cu1 N2 . . 174.17(9) yes
N1 Cu1 N2 . . 84.65(10) yes
O2 Cu1 N2 . . 93.06(9) yes
O2 Cu1 O1 3_675 . 93.10(8) yes
O2 Cu1 O2 . 3_675 85.59(7) yes
O2 Cu1 N1 3_675 . 104.19(8) yes
O2 Cu1 N2 3_675 . 82.12(8) yes
C1 O1 Cu1 . . 127.10(17) ?
C10 O2 Cu1 . . 113.76(17) ?
C7 N1 C8 . . 121.7(2) ?
C7 N1 Cu1 . . 126.14(19) ?
C8 N1 Cu1 . . 112.09(19) ?
C9 N2 Cu1 . . 106.92(18) ?
C9 N2 H2B . . 110.3 ?
Cu1 N2 H2B . . 110.3 ?
C9 N2 H2C . . 110.3 ?
Cu1 N2 H2C . . 110.3 ?
H2B N2 H2C . . 108.6 ?
O1 C1 C2 . . 118.7(3) ?
O1 C1 C6 . . 124.7(3) ?
C2 C1 C6 . . 116.6(3) ?
N1 C7 C6 . . 125.7(2) ?
N1 C7 H7A . . 117.1 ?
C6 C7 H7A . . 117.1 ?
C5 C6 C1 . . 119.1(3) ?
C5 C6 C7 . . 118.0(3) ?
C1 C6 C7 . . 122.9(3) ?
N1 C8 C9 . . 107.9(2) ?
N1 C8 H8A . . 110.1 ?
C9 C8 H8A . . 110.1 ?
N1 C8 H8B . . 110.1 ?
C9 C8 H8B . . 110.1 ?
H8A C8 H8B . . 108.4 ?
C2 C3 C4 . . 120.6(3) ?
C2 C3 H3A . . 119.7 ?
C4 C3 H3A . . 119.7 ?
C4 C5 C6 . . 122.3(3) ?
C4 C5 H5A . . 118.8 ?
C6 C5 H5A . . 118.8 ?
C3 C2 C1 . . 122.5(3) ?
C3 C2 H2A . . 118.8 ?
C1 C2 H2A . . 118.8 ?
C5 C4 C3 . . 118.8(3) ?
C5 C4 H4A . . 120.6 ?
C3 C4 H4A . . 120.6 ?
N2 C9 C8 . . 107.2(2) ?
N2 C9 H9A . . 110.3 ?
C8 C9 H9A . . 110.3 ?
N2 C9 H9B . . 110.3 ?
C8 C9 H9B . . 110.3 ?
H9A C9 H9B . . 108.5 ?
O3 C10 O2 . . 123.2(3) ?
O3 C10 C11 . . 120.5(3) ?
O2 C10 C11 . . 116.3(3) ?
C10 C11 H11A . . 109.5 ?
C10 C11 H11B . . 109.5 ?
H11A C11 H11B . . 109.5 ?
C10 C11 H11C . . 109.5 ?
H11A C11 H11C . . 109.5 ?
H11B C11 H11C . . 109.5 ?

loop_
_geom_bond_atom_site_label_1
_geom_bond_atom_site_label_2
_geom_bond_site_symmetry_2
_geom_bond_distance
_geom_bond_publ_flag
Cu1 O1 . 1.916(2) yes
Cu1 N1 . 1.946(2) yes
Cu1 O2 . 1.970(2) yes
Cu1 N2 . 2.011(2) yes
Cu1 O2 3_675 2.454(3) yes
O1 C1 . 1.306(3) ?
O2 C10 . 1.283(3) ?
N1 C7 . 1.285(4) ?
N1 C8 . 1.462(4) ?
N2 C9 . 1.480(4) ?
N2 H2B . 0.9000 ?
N2 H2C . 0.9000 ?
C1 C2 . 1.413(4) ?
C1 C6 . 1.426(4) ?
C7 C6 . 1.429(4) ?
C7 H7A . 0.9300 ?
C6 C5 . 1.415(4) ?
C8 C9 . 1.506(4) ?
C8 H8A . 0.9700 ?
C8 H8B . 0.9700 ?
C3 C2 . 1.370(5) ?
C3 C4 . 1.393(5) ?
C3 H3A . 0.9300 ?
C5 C4 . 1.362(5) ?
C5 H5A . 0.9300 ?
C2 H2A . 0.9300 ?
C4 H4A . 0.9300 ?
C9 H9A . 0.9700 ?
C9 H9B . 0.9700 ?
O3 C10 . 1.231(3) ?
C10 C11 . 1.506(4) ?
C11 H11A . 0.9600 ?
C11 H11B . 0.9600 ?
C11 H11C . 0.9600 ?

loop_
_geom_hbond_atom_site_label_D
_geom_hbond_atom_site_label_H
_geom_hbond_atom_site_label_A
_geom_hbond_site_symmetry_A
_geom_hbond_distance_DH
_geom_hbond_distance_HA
_geom_hbond_distance_DA
_geom_hbond_angle_DHA
N2 H2B O3 4_585 0.90 2.261 3.009(6) 140
N2 H2C O1 3_675 0.90 2.366 3.203(3) 155
